data_2215160
loop_
_publ_author_name
'Jing Wang'
'Li Tian'
'Shang-Yuan Liu'

_publ_section_title
;
 1-(2,2-Dimethylcyclopropylcarbonyl)-3-(2-pyridyl)thiourea
;
_journal_coeditor_code HK2302
_journal_issue 9
_journal_name_full 'Acta Crystallographica Section E'
_journal_page_first o3667
_journal_page_last o3667
_journal_paper_doi 10.1107/S1600536807036690
_journal_volume 63
_journal_year 2007
_chemical_formula_iupac 'C12 H15 N3 O S'
_chemical_formula_moiety 'C12 H15 N3 O S'
_chemical_formula_sum 'C12 H15 N3 O S'
_chemical_formula_weight 249.33
_chemical_melting_point 365
_chemical_name_systematic
;
1-(2,2-Dimethylcyclopropylcarbonyl)-3-(2-pyridyl)thiourea
;
_space_group_IT_number 61
_symmetry_cell_setting orthorhombic
_symmetry_space_group_name_Hall '-P 2ac 2ab'
_symmetry_space_group_name_H-M 'P b c a'
_atom_sites_solution_hydrogens geom
_atom_sites_solution_primary direct
_atom_sites_solution_secondary difmap
_cell_angle_alpha 90.00
_cell_angle_beta 90.00
_cell_angle_gamma 90.00
_cell_formula_units_Z 8
_cell_length_a 13.785(5)
_cell_length_b 10.664(4)
_cell_length_c 18.233(6)
_cell_measurement_reflns_used 3793
_cell_measurement_temperature 294(2)
_cell_measurement_theta_max 23.34
_cell_measurement_theta_min 2.23
_cell_volume 2680.3(17)
_computing_cell_refinement 'SAINT (Bruker, 1997)'
_computing_data_collection 'SMART (Bruker, 1997)'
_computing_data_reduction SAINT
_computing_molecular_graphics 'SHELXTL (Bruker, 1999)'
_computing_publication_material SHELXTL
_computing_structure_refinement 'SHELXL97 (Sheldrick, 1997)'
_computing_structure_solution 'SHELXS97 (Sheldrick, 1997)'
_diffrn_ambient_temperature 294(2)
_diffrn_measured_fraction_theta_full 1.000
_diffrn_measured_fraction_theta_max 1.000
_diffrn_measurement_device_type 'Bruker SMART CCD area-detector'
_diffrn_measurement_method '\f and \w'
_diffrn_radiation_monochromator graphite
_diffrn_radiation_source 'fine-focus sealed tube'
_diffrn_radiation_type MoK\a
_diffrn_radiation_wavelength 0.71073
_diffrn_reflns_av_R_equivalents 0.0235
_diffrn_reflns_av_sigmaI/netI 0.0188
_diffrn_reflns_limit_h_max 15
_diffrn_reflns_limit_h_min -16
_diffrn_reflns_limit_k_max 10
_diffrn_reflns_limit_k_min -12
_diffrn_reflns_limit_l_max 21
_diffrn_reflns_limit_l_min -21
_diffrn_reflns_number 13556
_diffrn_reflns_theta_full 25.03
_diffrn_reflns_theta_max 25.03
_diffrn_reflns_theta_min 2.23
_exptl_absorpt_coefficient_mu 0.230
_exptl_absorpt_correction_T_max 0.950
_exptl_absorpt_correction_T_min 0.737
_exptl_absorpt_correction_type multi-scan
_exptl_absorpt_process_details '(SADABS; Bruker, 1997)'
_exptl_crystal_colour colorless
_exptl_crystal_density_diffrn 1.236
_exptl_crystal_density_method 'not measured'
_exptl_crystal_description block
_exptl_crystal_F_000 1056
_exptl_crystal_size_max 0.24
_exptl_crystal_size_mid 0.22
_exptl_crystal_size_min 0.20
_refine_diff_density_max 0.489
_refine_diff_density_min -0.496
_refine_ls_extinction_coef 0.0045(6)
_refine_ls_extinction_method SHELXL97
_refine_ls_goodness_of_fit_ref 1.057
_refine_ls_hydrogen_treatment constr
_refine_ls_matrix_type full
_refine_ls_number_parameters 156
_refine_ls_number_reflns 2371
_refine_ls_number_restraints 0
_refine_ls_restrained_S_all 1.057
_refine_ls_R_factor_all 0.0559
_refine_ls_R_factor_gt 0.0417
_refine_ls_shift/su_max 0.000
_refine_ls_shift/su_mean 0.000
_refine_ls_structure_factor_coef Fsqd
_refine_ls_weighting_details 'calc w=1/[\s^2^(Fo^2^)+(0.0509P)^2^+1.1474P] where P=(Fo^2^+2Fc^2^)/3'
_refine_ls_weighting_scheme calc
_refine_ls_wR_factor_gt 0.1100
_refine_ls_wR_factor_ref 0.1209
_reflns_number_gt 1825
_reflns_number_total 2371
_reflns_threshold_expression I>2\s(I)
_cod_data_source_file hk2302.cif
_cod_data_source_block I
_cod_original_cell_volume 2680.2(16)
_cod_database_code 2215160
_cod_database_fobs_code 2215160

loop_
_symmetry_equiv_pos_as_xyz
'x, y, z'
'-x+1/2, -y, z+1/2'
'-x, y+1/2, -z+1/2'
'x+1/2, -y+1/2, -z'
'-x, -y, -z'
'x-1/2, y, -z-1/2'
'x, -y-1/2, z-1/2'
'-x-1/2, y-1/2, z'

loop_
_atom_site_type_symbol
_atom_site_label
_atom_site_fract_x
_atom_site_fract_y
_atom_site_fract_z
_atom_site_U_iso_or_equiv
_atom_site_adp_type
_atom_site_calc_flag
_atom_site_refinement_flags
_atom_site_occupancy
S S1 0.20197(6) 0.31298(7) 0.39880(4) 0.0880(3) Uani d . 1
N N1 0.06932(13) 0.68893(15) 0.47218(10) 0.0573(5) Uani d . 1
N N2 0.17241(13) 0.52421(15) 0.47711(9) 0.0540(4) Uani d . 1
H H2A 0.1972 0.5695 0.5113 0.065 Uiso calc R 1
N N3 0.29367(13) 0.39256(16) 0.51506(10) 0.0562(4) Uani d . 1
H H3A 0.3287 0.3279 0.5056 0.067 Uiso calc R 1
O O1 0.28019(13) 0.55553(14) 0.59591(9) 0.0729(5) Uani d . 1
C C1 0.03215(16) 0.5184(2) 0.39285(12) 0.0603(6) Uani d . 1
H H1 0.0484 0.4401 0.3741 0.072 Uiso calc R 1
C C2 -0.04982(17) 0.5802(2) 0.36940(14) 0.0669(6) Uani d . 1
H H2 -0.0898 0.5435 0.3343 0.080 Uiso calc R 1
C C3 -0.07274(17) 0.6952(2) 0.39747(13) 0.0639(6) Uani d . 1
H H3 -0.1282 0.7378 0.3826 0.077 Uiso calc R 1
C C4 -0.01104(17) 0.7452(2) 0.44817(13) 0.0637(6) Uani d . 1
H H4 -0.0260 0.8237 0.4672 0.076 Uiso calc R 1
C C5 0.08957(14) 0.57576(17) 0.44482(11) 0.0483(5) Uani d . 1
C C6 0.22019(15) 0.41698(19) 0.46441(11) 0.0533(5) Uani d . 1
C C7 0.31854(17) 0.45635(19) 0.57795(13) 0.0580(5) Uani d . 1
C C8 0.39334(18) 0.3926(2) 0.62153(13) 0.0682(6) Uani d . 1
H H8 0.4317 0.3302 0.5948 0.082 Uiso calc R 1
C C9 0.37782(19) 0.3640(2) 0.70296(13) 0.0662(6) Uani d . 1
C C10 0.4473(2) 0.4617(3) 0.68099(15) 0.0853(8) Uani d . 1
H H10A 0.5158 0.4435 0.6869 0.102 Uiso calc R 1
H H10B 0.4295 0.5483 0.6901 0.102 Uiso calc R 1
C C11 0.4160(3) 0.2389(2) 0.72840(16) 0.0987(10) Uani d . 1
H H11A 0.4792 0.2251 0.7080 0.148 Uiso calc R 1
H H11B 0.3729 0.1736 0.7125 0.148 Uiso calc R 1
H H11C 0.4200 0.2384 0.7810 0.148 Uiso calc R 1
C C12 0.2849(2) 0.4015(3) 0.73987(16) 0.0930(9) Uani d . 1
H H12A 0.2951 0.4065 0.7919 0.139 Uiso calc R 1
H H12B 0.2358 0.3402 0.7296 0.139 Uiso calc R 1
H H12C 0.2645 0.4818 0.7218 0.139 Uiso calc R 1

loop_
_atom_site_aniso_label
_atom_site_aniso_U_11
_atom_site_aniso_U_22
_atom_site_aniso_U_33
_atom_site_aniso_U_12
_atom_site_aniso_U_13
_atom_site_aniso_U_23
S1 0.1028(6) 0.0876(5) 0.0736(4) 0.0359(4) -0.0289(4) -0.0302(4)
N1 0.0604(11) 0.0481(10) 0.0633(11) 0.0035(8) -0.0025(9) 0.0014(8)
N2 0.0589(11) 0.0453(9) 0.0578(10) 0.0006(8) -0.0089(8) -0.0005(8)
N3 0.0603(11) 0.0498(9) 0.0585(10) 0.0080(8) -0.0079(8) -0.0016(8)
O1 0.0922(12) 0.0477(9) 0.0788(11) 0.0052(8) -0.0285(9) -0.0096(8)
C1 0.0607(13) 0.0535(12) 0.0666(14) 0.0020(10) -0.0064(11) -0.0032(10)
C2 0.0616(14) 0.0668(14) 0.0723(15) 0.0002(11) -0.0125(12) 0.0005(12)
C3 0.0530(13) 0.0641(14) 0.0746(15) 0.0041(10) -0.0014(11) 0.0110(12)
C4 0.0662(14) 0.0500(12) 0.0750(14) 0.0073(11) 0.0027(12) 0.0020(11)
C5 0.0507(11) 0.0443(10) 0.0500(11) -0.0022(9) 0.0036(9) 0.0079(9)
C6 0.0575(13) 0.0521(12) 0.0503(11) 0.0018(10) -0.0005(9) 0.0045(9)
C7 0.0634(13) 0.0463(12) 0.0642(13) -0.0039(10) -0.0111(10) 0.0014(10)
C8 0.0709(15) 0.0659(14) 0.0680(14) 0.0114(12) -0.0183(12) -0.0063(11)
C9 0.0790(17) 0.0526(12) 0.0671(14) 0.0036(11) -0.0261(12) -0.0049(11)
C10 0.0817(18) 0.0794(17) 0.0947(19) -0.0100(14) -0.0385(15) 0.0026(15)
C11 0.140(3) 0.0620(15) 0.094(2) 0.0146(17) -0.0489(19) 0.0006(14)
C12 0.098(2) 0.108(2) 0.0722(18) 0.0091(18) -0.0160(15) 0.0025(16)

loop_
_atom_type_symbol
_atom_type_description
_atom_type_scat_dispersion_real
_atom_type_scat_dispersion_imag
_atom_type_scat_source
C C 0.0033 0.0016 'International Tables Vol C Tables 4.2.6.8 and 6.1.1.4'
H H 0.0000 0.0000 'International Tables Vol C Tables 4.2.6.8 and 6.1.1.4'
N N 0.0061 0.0033 'International Tables Vol C Tables 4.2.6.8 and 6.1.1.4'
O O 0.0106 0.0060 'International Tables Vol C Tables 4.2.6.8 and 6.1.1.4'
S S 0.1246 0.1234 'International Tables Vol C Tables 4.2.6.8 and 6.1.1.4'

loop_
_geom_angle_atom_site_label_1
_geom_angle_atom_site_label_2
_geom_angle_atom_site_label_3
_geom_angle
C4 N1 C5 117.24(19)
C6 N2 C5 131.66(18)
C6 N2 H2A 114.2
C5 N2 H2A 114.2
C7 N3 C6 129.78(18)
C7 N3 H3A 115.1
C6 N3 H3A 115.1
C2 C1 C5 118.2(2)
C2 C1 H1 120.9
C5 C1 H1 120.9
C3 C2 C1 120.2(2)
C3 C2 H2 119.9
C1 C2 H2 119.9
C4 C3 C2 117.4(2)
C4 C3 H3 121.3
C2 C3 H3 121.3
N1 C4 C3 124.4(2)
N1 C4 H4 117.8
C3 C4 H4 117.8
N1 C5 C1 122.53(19)
N1 C5 N2 111.65(18)
C1 C5 N2 125.78(19)
N2 C6 N3 113.69(17)
N2 C6 S1 128.60(16)
N3 C6 S1 117.70(15)
O1 C7 N3 122.8(2)
O1 C7 C8 123.8(2)
N3 C7 C8 113.38(19)
C7 C8 C10 120.7(2)
C7 C8 C9 121.3(2)
C10 C8 C9 57.90(16)
C7 C8 H8 115.1
C10 C8 H8 115.1
C9 C8 H8 115.1
C10 C9 C12 119.3(2)
C10 C9 C11 118.9(2)
C12 C9 C11 113.3(3)
C10 C9 C8 60.25(17)
C12 C9 C8 120.1(2)
C11 C9 C8 115.2(2)
C9 C10 C8 61.85(17)
C9 C10 H10A 117.6
C8 C10 H10A 117.6
C9 C10 H10B 117.6
C8 C10 H10B 117.6
H10A C10 H10B 114.7
C9 C11 H11A 109.5
C9 C11 H11B 109.5
H11A C11 H11B 109.5
C9 C11 H11C 109.5
H11A C11 H11C 109.5
H11B C11 H11C 109.5
C9 C12 H12A 109.5
C9 C12 H12B 109.5
H12A C12 H12B 109.5
C9 C12 H12C 109.5
H12A C12 H12C 109.5
H12B C12 H12C 109.5

loop_
_geom_bond_atom_site_label_1
_geom_bond_atom_site_label_2
_geom_bond_distance
S1 C6 1.651(2)
N1 C4 1.334(3)
N1 C5 1.335(2)
N2 C6 1.340(3)
N2 C5 1.397(3)
N2 H2A 0.8600
N3 C7 1.377(3)
N3 C6 1.395(3)
N3 H3A 0.8600
O1 C7 1.227(3)
C1 C2 1.376(3)
C1 C5 1.378(3)
C1 H1 0.9300
C2 H2 0.9300
C3 C4 1.365(3)
C3 C2 1.366(3)
C3 H3 0.9300
C4 H4 0.9300
C7 C8 1.469(3)
C8 C10 1.507(3)
C8 H8 0.9800
C9 C8 1.531(3)
C9 C10 1.471(4)
C9 C11 1.507(3)
C9 C12 1.501(4)
C10 H10A 0.9700
C10 H10B 0.9700
C11 H11A 0.9600
C11 H11B 0.9600
C11 H11C 0.9600
C12 H12A 0.9600
C12 H12B 0.9600
C12 H12C 0.9600

loop_
_geom_hbond_atom_site_label_D
_geom_hbond_atom_site_label_H
_geom_hbond_atom_site_label_A
_geom_hbond_site_symmetry_A
_geom_hbond_distance_DH
_geom_hbond_distance_HA
_geom_hbond_distance_DA
_geom_hbond_angle_DHA
_geom_hbond_publ_flag
N2 H2A O1 1_555 0.86 1.93 2.648(2) 141 yes
N3 H3A N1 8_655 0.86 2.13 2.982(3) 170 yes

loop_
_geom_torsion_atom_site_label_1
_geom_torsion_atom_site_label_2
_geom_torsion_atom_site_label_3
_geom_torsion_atom_site_label_4
_geom_torsion
C5 N1 C4 C3 -0.6(3)
C4 N1 C5 C1 1.3(3)
C4 N1 C5 N2 -176.82(18)
C6 N2 C5 N1 -176.9(2)
C6 N2 C5 C1 5.1(3)
C5 N2 C6 N3 -172.60(19)
C5 N2 C6 S1 6.5(3)
C7 N3 C6 N2 5.6(3)
C7 N3 C6 S1 -173.64(18)
C6 N3 C7 O1 -5.6(4)
C6 N3 C7 C8 173.2(2)
C5 C1 C2 C3 0.0(3)
C2 C1 C5 N1 -1.0(3)
C2 C1 C5 N2 176.8(2)
C4 C3 C2 C1 0.7(4)
C2 C3 C4 N1 -0.4(4)
O1 C7 C8 C10 -16.7(4)
N3 C7 C8 C10 164.6(2)
O1 C7 C8 C9 52.1(3)
N3 C7 C8 C9 -126.7(2)
C7 C8 C10 C9 109.9(3)
C10 C9 C8 C7 -108.9(3)
C12 C9 C8 C7 -0.2(3)
C11 C9 C8 C7 140.9(2)
C12 C9 C8 C10 108.7(3)
C11 C9 C8 C10 -110.3(3)
C12 C9 C10 C8 -109.9(2)
C11 C9 C10 C8 104.2(2)
